data_7207072
loop_
_publ_author_name
'Chattopadhyay, Basab'
'Ghosh, Soumen'
'Mondal, Swastik'
'Mukherjee, Monika'
'Mukherjee, Alok K.'

_publ_section_title
;
 Structural study of three o-hydroxyacetophenone derivatives using X-ray
 powder diffraction: interplay of weak intermolecular interactions
;
_journal_issue 3
_journal_name_full CrystEngComm
_journal_page_first 837
_journal_paper_doi 10.1039/c1ce05920c
_journal_volume 14
_journal_year 2012
_chemical_formula_sum 'C14 H18 O5'
_chemical_formula_weight 266.29
_chemical_name_common
;from
E:/CRYSTAL/Powder/TASKS/swastik_organic_final/org4/gsas/full_
;
_chemical_name_systematic ' ?'
_space_group_IT_number 14
_symmetry_cell_setting monoclinic
_symmetry_space_group_name_Hall '-P 2ybc'
_symmetry_space_group_name_H-M 'P 1 21/c 1'
_audit_creation_date 2011-02-10T15:22
_audit_creation_method 'from EXP file using GSAS2CIF'
_audit_update_record
;
2011-02-10T15:22 Initial CIF as created by GSAS2CIF

2011-02-11 # Formatted by publCIF
;
_cell_angle_alpha 90.0
_cell_angle_beta 95.738(5)
_cell_angle_gamma 90.0
_cell_formula_units_Z 4
_cell_length_a 8.0139(5)
_cell_length_b 7.26162(28)
_cell_length_c 23.9540(18)
_cell_measurement_temperature 295
_cell_volume 1386.99(15)
_computing_structure_refinement GSAS
_diffrn_ambient_temperature 295
_diffrn_measurement_device_type 'Bruker D8 Advance'
_diffrn_radiation_monochromator germanium
_diffrn_radiation_polarisn_ratio 0.5
_diffrn_radiation_probe x-ray
_diffrn_radiation_type 'Cu Ka1'
_diffrn_radiation_wavelength 1.54056
_exptl_absorpt_correction_T_max 1.00000
_exptl_absorpt_correction_T_min 1.00000
_exptl_absorpt_process_details
; GSAS Absorption/surface roughness correction: function number 0
No correction is applied.
;
_pd_block_id 2011-02-10T15:22|ALL_RES1|d8|d8
_pd_calc_method 'Rietveld Refinement'
_pd_char_colour colourless
_pd_instr_location ' ?'
_pd_meas_2theta_range_inc 0.02
_pd_meas_2theta_range_max 100.99899
_pd_meas_2theta_range_min 5.019
_pd_meas_number_of_points 4800
_pd_meas_scan_method step
_pd_phase_name 'from E:/CRYSTAL/Powder/TASKS/swastik_organic_final/org4/gsas/full_'
_pd_proc_2theta_range_inc 0.02
_pd_proc_2theta_range_max 100.99899
_pd_proc_2theta_range_min 5.019
_pd_proc_info_datetime 2011-02-10T15:22:21
_pd_proc_info_excluded_regions ' ?'
_pd_proc_ls_background_function
; GSAS Background function number 1 with 36 terms.
Shifted Chebyshev function of 1st kind
1: 323.892 2: -175.024 3: 65.3428 4: 11.8882
5: -39.0088 6: 49.0155 7: -60.7664 8: 53.1185
9: -33.3128 10: 8.11034 11: 7.65458 12: -25.0747
13: 41.5411 14: -38.8512 15: 19.6032 16: 10.7336
17: -28.2113 18: 24.9824 19: -11.5260 20: -3.74159
21: 8.38675 22: -9.94071 23: 4.57174 24: -0.431196
25: 1.42912 26: -1.67641 27: 3.95688 28: -0.487886
29: -7.24312 30: 5.43180 31: -0.902020 32: -9.56026
33: 9.19116 34: -2.81448 35: 1.11360 36: 0.823102
;
_pd_proc_ls_peak_cutoff 0.01000
_pd_proc_ls_profile_function
;
CW Profile function number 2 with 18 terms
Profile coefficients for Simpson's rule integration of pseudovoigt function
C.J. Howard (1982). J. Appl. Cryst.,15,615-620.
P. Thompson, D.E. Cox & J.B. Hastings (1987). J. Appl. Cryst.,20,79-83.
Peak tails are ignored where the intensity is below 0.0100 times the peak
Aniso. broadening axis 0.0 0.0 1.0
;
_pd_proc_ls_prof_R_factor 0.0496
_pd_proc_ls_prof_wR_expected 0.0432
_pd_proc_ls_prof_wR_factor 0.0751
_pd_proc_number_of_points 4800
_pd_spec_mounting ' ?'
_pd_spec_mount_mode reflection
_refine_ls_goodness_of_fit_all 1.83
_refine_ls_matrix_type full
_refine_ls_number_parameters 152
_refine_ls_number_restraints 126
_refine_ls_R_Fsqd_factor 0.12078
_refine_ls_shift/su_max 0.04
_refine_ls_shift/su_mean 0.00
_reflns_d_resolution_high 1.007
_reflns_d_resolution_low 11.917
_reflns_limit_h_max 8
_reflns_limit_h_min 0
_reflns_limit_k_max 7
_reflns_limit_k_min 0
_reflns_limit_l_max 23
_reflns_limit_l_min -24
_reflns_number_total 1420
_cod_data_source_file c1ce05920c.txt
_cod_data_source_block ALL_RES1_publ
_cod_depositor_comments
;
The following automatic conversions were performed:

'_geom_bond_publ_flag' value 'N' changed to 'n' according to
/home/saulius/struct/CIF-dictionaries/cif_core.dic dictionary named
'cif_core.dic' version 2.4.1 from 2010-06-29 (56
times).

'_geom_angle_publ_flag' value 'N' changed to 'n' according
to /home/saulius/struct/CIF-dictionaries/cif_core.dic dictionary
named 'cif_core.dic' version 2.4.1 from 2010-06-29 (63 times).

Automatic conversion script
Id: cif_fix_values 1715 2011-07-08 13:25:40Z adriana 
;
_cod_original_cell_volume 1386.99(16)
_cod_database_code 7207072
_gsas_exptl_extinct_corr_t_min 1.00000
_gsas_exptl_extinct_corr_t_max 1.00000

loop_
_symmetry_equiv_pos_site_id
_symmetry_equiv_pos_as_xyz
1 +x,+y,+z
2 -x,+y+1/2,-z+1/2
-1 -x,-y,-z
-2 +x,-y+1/2,+z+1/2

loop_
_atom_site_type_symbol
_atom_site_label
_atom_site_fract_x
_atom_site_fract_y
_atom_site_fract_z
_atom_site_occupancy
_atom_site_thermal_displace_type
_atom_site_U_iso_or_equiv
_atom_site_symmetry_multiplicity
C C3 0.5429(5) 0.2281(5) 0.51520(17) 1.0 Uiso 0.04 4
C C4 0.5398(5) 0.1707(5) 0.57070(17) 1.0 Uiso 0.04 4
C C5 0.3870(5) 0.1452(5) 0.59266(21) 1.0 Uiso 0.04 4
C C6 0.2380(5) 0.1779(5) 0.55905(17) 1.0 Uiso 0.04 4
C C1 0.2395(6) 0.2354(5) 0.50345(19) 1.0 Uiso 0.04 4
C C2 0.3934(6) 0.2609(5) 0.48152(21) 1.0 Uiso 0.04 4
C C11 0.5556(4) 0.3409(4) 0.40581(16) 1.0 Uiso 0.04 4
C C12 0.5247(10) 0.4011(8) 0.34541(20) 1.0 Uiso 0.04 4
C C13 0.6749(4) 0.4871(4) 0.26492(15) 1.0 Uiso 0.04 4
C C14 0.8565(4) 0.4983(4) 0.25472(12) 1.0 Uiso 0.04 4
C C10 0.7012(4) 0.1335(4) 0.60629(12) 1.0 Uiso 0.04 4
C C9 0.2061(4) 0.0676(4) 0.66377(12) 1.0 Uiso 0.04 4
C C7 0.0747(7) 0.2692(8) 0.46870(20) 1.0 Uiso 0.04 4
C C8 0.0685(4) 0.3604(4) 0.41144(14) 1.0 Uiso 0.04 4
O O5 0.6674(9) 0.4266(7) 0.32246(21) 1.0 Uiso 0.04 4
O O4 0.3891(12) 0.4274(14) 0.3212(4) 1.0 Uiso 0.04 4
O O3 0.3999(6) 0.3148(7) 0.42715(24) 1.0 Uiso 0.04 4
O O2 0.3692(7) 0.0875(7) 0.64657(24) 1.0 Uiso 0.04 4
O O1 -0.0550(10) 0.2470(11) 0.4893(4) 1.0 Uiso 0.04 4
H H6 0.1361 0.16129 0.57357 1.0 Uiso 0.06 4
H H3 0.64508 0.24369 0.50046 1.0 Uiso 0.06 4
H H11A 0.61971 0.22687 0.40868 1.0 Uiso 0.06 4
H H11B 0.6206 0.43383 0.4279 1.0 Uiso 0.06 4
H H13A 0.62159 0.60739 0.25903 1.0 Uiso 0.06 4
H H13B 0.61607 0.40038 0.23927 1.0 Uiso 0.06 4
H H14A 0.91909 0.55446 0.28674 1.0 Uiso 0.06 4
H H14B 0.8684 0.57111 0.22205 1.0 Uiso 0.06 4
H H14C 0.89878 0.37669 0.2496 1.0 Uiso 0.06 4
H H10A 0.72272 0.23074 0.63308 1.0 Uiso 0.06 4
H H10B 0.79115 0.12701 0.58272 1.0 Uiso 0.06 4
H H10C 0.69261 0.01859 0.6255 1.0 Uiso 0.06 4
H H9A 0.14916 0.18418 0.66124 1.0 Uiso 0.06 4
H H9B 0.21419 0.025 0.70191 1.0 Uiso 0.06 4
H H9C 0.14324 -0.02015 0.64009 1.0 Uiso 0.06 4
H H8A -0.04518 0.36017 0.39422 1.0 Uiso 0.06 4
H H8B 0.13827 0.29459 0.38801 1.0 Uiso 0.06 4
H H8C 0.10708 0.485 0.41595 1.0 Uiso 0.06 4

loop_
_atom_type_symbol
_atom_type_number_in_cell
_atom_type_scat_dispersion_real
_atom_type_scat_dispersion_imag
_atom_type_scat_Cromer_Mann_a1
_atom_type_scat_Cromer_Mann_a2
_atom_type_scat_Cromer_Mann_a3
_atom_type_scat_Cromer_Mann_a4
_atom_type_scat_Cromer_Mann_b1
_atom_type_scat_Cromer_Mann_b2
_atom_type_scat_Cromer_Mann_b3
_atom_type_scat_Cromer_Mann_b4
_atom_type_scat_Cromer_Mann_c
_atom_type_scat_source
C 56.0 0.000 0.000 2.31000 20.8439 1.02000 10.2075 1.58860 0.56870 0.86500 51.6512 0.21560 International_Tables_Vol_C
O 20.0 0.000 0.000 3.04850 13.2771 2.28680 5.70110 1.54630 0.32390 0.86700 32.9089 0.25080 International_Tables_Vol_C
H 72.0 0.000 0.000 0.49300 10.5109 0.32291 26.1257 0.14019 3.14236 0.04081 57.7997 0.00304 International_Tables_Vol_C

loop_
_geom_angle_atom_site_label_1
_geom_angle_atom_site_label_2
_geom_angle_atom_site_label_3
_geom_angle
_geom_angle_site_symmetry_1
_geom_angle_site_symmetry_3
_geom_angle_publ_flag
C4 C3 C2 120.35(26) 1_555 1_555 n
C4 C3 H3 119.9(4) 1_555 1_555 n
C2 C3 H3 119.77(34) 1_555 1_555 n
C3 C4 C5 119.97(29) 1_555 1_555 n
C3 C4 C10 119.87(26) 1_555 1_555 n
C5 C4 C10 120.15(27) 1_555 1_555 n
C4 C5 C6 119.65(30) 1_555 1_555 n
C4 C5 O2 124.84(33) 1_555 1_555 n
C6 C5 O2 115.51(32) 1_555 1_555 n
C5 C6 C1 120.92(27) 1_555 1_555 n
C5 C6 H6 119.86(34) 1_555 1_555 n
C1 C6 H6 119.2(4) 1_555 1_555 n
C6 C1 C2 119.25(31) 1_555 1_555 n
C6 C1 C7 118.95(28) 1_555 1_555 n
C2 C1 C7 121.79(30) 1_555 1_555 n
C3 C2 C1 119.85(31) 1_555 1_555 n
C3 C2 O3 119.20(30) 1_555 1_555 n
C1 C2 O3 120.94(32) 1_555 1_555 n
C12 C11 O3 108.70(34) 1_555 1_555 n
C12 C11 H11A 110.46(33) 1_555 1_555 n
C12 C11 H11B 110.34(35) 1_555 1_555 n
O3 C11 H11A 109.90(33) 1_555 1_555 n
O3 C11 H11B 109.91(33) 1_555 1_555 n
H11A C11 H11B 107.52(34) 1_555 1_555 n
C11 C12 O5 111.8(4) 1_555 1_555 n
C11 C12 O4 124.5(4) 1_555 1_555 n
O5 C12 O4 123.7(4) 1_555 1_555 n
C14 C13 O5 107.65(33) 1_555 1_555 n
C14 C13 H13A 110.17(27) 1_555 1_555 n
C14 C13 H13B 110.49(27) 1_555 1_555 n
O5 C13 H13A 110.40(32) 1_555 1_555 n
O5 C13 H13B 109.95(33) 1_555 1_555 n
H13A C13 H13B 108.18(33) 1_555 1_555 n
C13 C14 H14A 109.22(25) 1_555 1_555 n
C13 C14 H14B 109.91(27) 1_555 1_555 n
C13 C14 H14C 109.37(24) 1_555 1_555 n
H14A C14 H14B 109.31(27) 1_555 1_555 n
H14A C14 H14C 109.21(28) 1_555 1_555 n
H14B C14 H14C 109.81(28) 1_555 1_555 n
C4 C10 H10A 109.58(28) 1_555 1_555 n
C4 C10 H10B 109.26(25) 1_555 1_555 n
C4 C10 H10C 109.24(25) 1_555 1_555 n
H10A C10 H10B 109.58(28) 1_555 1_555 n
H10A C10 H10C 109.67(27) 1_555 1_555 n
H10B C10 H10C 109.49(29) 1_555 1_555 n
O2 C9 H9A 109.76(31) 1_555 1_555 n
O2 C9 H9B 109.47(33) 1_555 1_555 n
O2 C9 H9C 109.92(32) 1_555 1_555 n
H9A C9 H9B 109.25(28) 1_555 1_555 n
H9A C9 H9C 109.19(30) 1_555 1_555 n
H9B C9 H9C 109.23(28) 1_555 1_555 n
C1 C7 C8 121.09(32) 1_555 1_555 n
C1 C7 O1 119.7(4) 1_555 1_555 n
C8 C7 O1 118.4(4) 1_555 1_555 n
C7 C8 H8A 109.29(29) 1_555 1_555 n
C7 C8 H8B 110.04(31) 1_555 1_555 n
C7 C8 H8C 109.20(32) 1_555 1_555 n
H8A C8 H8B 109.31(30) 1_555 1_555 n
H8A C8 H8C 109.33(30) 1_555 1_555 n
H8B C8 H8C 109.64(28) 1_555 1_555 n
C12 O5 C13 123.5(4) 1_555 1_555 n
C2 O3 C11 120.3(4) 1_555 1_555 n
C5 O2 C9 119.2(4) 1_555 1_555 n

loop_
_geom_bond_atom_site_label_1
_geom_bond_atom_site_label_2
_geom_bond_distance
_geom_bond_site_symmetry_2
_geom_bond_publ_flag
C3 C4 1.3958(35) 1_555 n
C3 C2 1.396(4) 1_555 n
C3 H3 0.9305(33) 1_555 n
C4 C3 1.3958(35) 1_555 n
C4 C5 1.3923(35) 1_555 n
C4 C10 1.501(4) 1_555 n
C5 C4 1.3923(35) 1_555 n
C5 C6 1.392(4) 1_555 n
C5 O2 1.379(4) 1_555 n
C6 C5 1.392(4) 1_555 n
C6 C1 1.397(4) 1_555 n
C6 H6 0.9270(33) 1_555 n
C1 C6 1.397(4) 1_555 n
C1 C2 1.401(4) 1_555 n
C1 C7 1.509(4) 1_555 n
C2 C3 1.396(4) 1_555 n
C2 C1 1.401(4) 1_555 n
C2 O3 1.366(4) 1_555 n
C11 C12 1.508(4) 1_555 n
C11 O3 1.408(4) 1_555 n
C11 H11A 0.9731(30) 1_555 n
C11 H11B 0.9755(31) 1_555 n
C12 C11 1.508(4) 1_555 n
C12 O5 1.330(4) 1_555 n
C12 O4 1.195(4) 1_555 n
C13 C14 1.5020(32) 1_555 n
C13 O5 1.454(4) 1_555 n
C13 H13A 0.9763(30) 1_555 n
C13 H13B 0.9687(30) 1_555 n
C14 C13 1.5020(32) 1_555 n
C14 H14A 0.9639(28) 1_555 n
C14 H14B 0.9570(29) 1_555 n
C14 H14C 0.9584(27) 1_555 n
C10 C4 1.501(4) 1_555 n
C10 H10A 0.9579(27) 1_555 n
C10 H10B 0.9600(27) 1_555 n
C10 H10C 0.9589(28) 1_555 n
C9 O2 1.416(4) 1_555 n
C9 H9A 0.9612(28) 1_555 n
C9 H9B 0.9605(29) 1_555 n
C9 H9C 0.9614(29) 1_555 n
C7 C1 1.509(4) 1_555 n
C7 C8 1.520(4) 1_555 n
C7 O1 1.205(4) 1_555 n
C8 C7 1.520(4) 1_555 n
C8 H8A 0.9619(30) 1_555 n
C8 H8B 0.9586(28) 1_555 n
C8 H8C 0.9586(29) 1_555 n
O5 C12 1.330(4) 1_555 n
O5 C13 1.454(4) 1_555 n
O4 C12 1.195(4) 1_555 n
O3 C2 1.366(4) 1_555 n
O3 C11 1.408(4) 1_555 n
O2 C5 1.379(4) 1_555 n
O2 C9 1.416(4) 1_555 n
O1 C7 1.205(4) 1_555 n
